data_2015627
loop_
_publ_author_name
'Pritchard, Robin G.'
'Ali, Majid'
'Munim, Abdul'
'Uddin, Asma'

_publ_section_title
;
 Chloro(diethylenetriamine)copper(II) chloride: a disordered
 quasi-one-dimensional structure
;
_journal_coeditor_code SQ3036
_journal_issue 10
_journal_name_full 'Acta Crystallographica Section C'
_journal_page_first m467
_journal_page_last m468
_journal_paper_doi 10.1107/S0108270106034305
_journal_volume 62
_journal_year 2006
_chemical_formula_iupac '[Cu Cl (C4 H13 N3)] Cl'
_chemical_formula_moiety 'C4 H13 Cl1 Cu1 N3 + , Cl -'
_chemical_formula_sum 'C4 H13 Cl2 Cu N3'
_chemical_formula_weight 237.61
_chemical_name_systematic
;
Chloro(diethylenetriamine)copper(II) chloride
;
_space_group_IT_number 59
_symmetry_cell_setting orthorhombic
_symmetry_space_group_name_Hall '-P 2ab 2a'
_symmetry_space_group_name_H-M 'P m m n :2'
_audit_creation_method 'WinGX routine CIF_UPDATE'
_cell_angle_alpha 90
_cell_angle_beta 90
_cell_angle_gamma 90
_cell_formula_units_Z 2
_cell_length_a 6.0925(4)
_cell_length_b 8.6440(4)
_cell_length_c 8.3575(4)
_cell_measurement_reflns_used 1086
_cell_measurement_temperature 133(2)
_cell_measurement_theta_max 27.5
_cell_measurement_theta_min 1
_cell_volume 440.14(4)
_computing_cell_refinement 'HKL SCALEPACK'
_computing_data_collection
;
KappaCCD Server Software (Nonius, 1997) and COLLECT (Nonius,
1998)
;
_computing_data_reduction 'HKL DENZO and SCALEPACK (Otwinowski & Minor, 1997)'
_computing_molecular_graphics 'ORTEP-3 for Windows (Farrugia, 1997)'
_computing_publication_material 'WinGX (Farrugia, 1999)'
_computing_structure_refinement 'SHELXL97 (Sheldrick, 1997)'
_computing_structure_solution 'SHELXS97 (Sheldrick, 1997)'
_diffrn_measured_fraction_theta_full 0.98
_diffrn_measured_fraction_theta_max 0.98
_diffrn_measurement_device 'Nonius KappaCCD area-detector'
_diffrn_measurement_method CCD
_diffrn_radiation_source 'fine-focus sealed tube'
_diffrn_radiation_type MoK\a
_diffrn_radiation_wavelength 0.71073
_diffrn_reflns_av_R_equivalents 0.023
_diffrn_reflns_limit_h_max 7
_diffrn_reflns_limit_h_min 0
_diffrn_reflns_limit_k_max 11
_diffrn_reflns_limit_k_min 0
_diffrn_reflns_limit_l_max 10
_diffrn_reflns_limit_l_min 0
_diffrn_reflns_number 1086
_diffrn_reflns_theta_full 27.47
_diffrn_reflns_theta_max 27.47
_diffrn_reflns_theta_min 4.14
_exptl_absorpt_coefficient_mu 3.021
_exptl_absorpt_correction_T_max 0.8636
_exptl_absorpt_correction_T_min 0.5188
_exptl_absorpt_correction_type multi-scan
_exptl_absorpt_process_details '(SORTAV; Blessing, 1995, 1997)'
_exptl_crystal_colour blue
_exptl_crystal_density_diffrn 1.793
_exptl_crystal_density_method 'not measured'
_exptl_crystal_description plate
_exptl_crystal_F_000 242
_exptl_crystal_size_max 0.25
_exptl_crystal_size_mid 0.25
_exptl_crystal_size_min 0.05
_refine_diff_density_max 0.465
_refine_diff_density_min -0.275
_refine_ls_extinction_coef 0.045(5)
_refine_ls_extinction_expression Fc^*^=kFc[1+0.001xFc^2^\l^3^/sin(2\q)]^-1/4^
_refine_ls_extinction_method 'SHELXL97 (Sheldrick, 1997)'
_refine_ls_goodness_of_fit_ref 1.205
_refine_ls_hydrogen_treatment refall
_refine_ls_matrix_type full
_refine_ls_number_parameters 77
_refine_ls_number_reflns 579
_refine_ls_number_restraints 19
_refine_ls_restrained_S_all 1.205
_refine_ls_R_factor_gt 0.03
_refine_ls_shift/su_max 0
_refine_ls_structure_factor_coef Fsqd
_refine_ls_weighting_details 'calc w = 1/[\s^2^(Fo^2^)+(0.0416P)^2^+0.2888P] where P=(Fo^2^+2Fc^2^)/3'
_refine_ls_weighting_scheme calc
_refine_ls_wR_factor_ref 0.0799
_reflns_number_gt 576
_reflns_number_total 579
_reflns_threshold_expression I>2\s(I)
_cod_data_source_file sq3036.cif
_cod_data_source_block I
_cod_original_sg_symbol_H-M 'P m m n'
_cod_database_code 2015627
_cod_database_fobs_code 2015627

loop_
_symmetry_equiv_pos_as_xyz
'x, y, z'
'x+1/2, y+1/2, -z'
'x+1/2, -y, -z'
'x, -y+1/2, z'
'-x, -y, -z'
'-x-1/2, -y-1/2, z'
'-x-1/2, y, z'
'-x, y-1/2, -z'

loop_
_atom_site_type_symbol
_atom_site_label
_atom_site_fract_x
_atom_site_fract_y
_atom_site_fract_z
_atom_site_U_iso_or_equiv
_atom_site_adp_type
_atom_site_calc_flag
_atom_site_refinement_flags
_atom_site_occupancy
C C1 0.2941(4) 0.1060(3) 0.0908(3) 0.0264(8) Uani d PD 0.5
C C2 0.2262(6) -0.0237(3) 0.2038(3) 0.0335(7) Uani d PDU 0.5
N N1 0.2147(4) 0.25 0.1611(3) 0.0216(8) Uani d SPDU 0.5
N N2 0.3107(4) 0.0190(3) 0.3651(3) 0.0311(6) Uani d PD 0.5
Cl Cl1 0.2759(2) 0.25 0.66488(9) 0.0367(3) Uani d SP 0.5
Cl Cl2 0.75 0.25 0.33658(8) 0.02624(14) Uani d S 1
Cu Cu1 0.29242(8) 0.25 0.39530(4) 0.02485(18) Uani d SP 0.5
H H1A 0.25 0.089(3) -0.014(2) 0.024(6) Uiso d SD 1
H H1B 0.448(3) 0.110(5) 0.077(4) 0.032(9) Uiso d PD 0.5
H H1C 0.079(4) 0.25 0.161(9) 0.08(2) Uiso d SPD 0.5
H H2A 0.25 -0.123(3) 0.163(4) 0.052(8) Uiso d SD 1
H H2B 0.070(4) -0.027(5) 0.202(5) 0.044(10) Uiso d PD 0.5
H H2C 0.444(4) -0.012(5) 0.370(4) 0.047(12) Uiso d PD 0.5
H H2D 0.25 -0.028(3) 0.439(3) 0.044(8) Uiso d SD 1

loop_
_atom_site_aniso_label
_atom_site_aniso_U_11
_atom_site_aniso_U_22
_atom_site_aniso_U_33
_atom_site_aniso_U_12
_atom_site_aniso_U_13
_atom_site_aniso_U_23
C1 0.025(2) 0.0267(10) 0.0271(10) -0.0025(9) -0.0021(8) -0.0074(8)
C2 0.0288(16) 0.0231(9) 0.0487(12) -0.0016(13) 0.0004(14) -0.0082(9)
N1 0.014(2) 0.0252(11) 0.0251(11) 0 0.0012(10) 0
N2 0.0375(15) 0.0210(9) 0.0348(10) -0.0018(8) 0.0076(8) 0.0090(9)
Cl1 0.0338(7) 0.0583(5) 0.0181(3) 0 0.0031(4) 0
Cl2 0.0229(2) 0.0244(3) 0.0314(3) 0 0 0
Cu1 0.0367(5) 0.01915(17) 0.01874(18) 0 0.00409(15) 0

loop_
_atom_type_symbol
_atom_type_description
_atom_type_scat_dispersion_real
_atom_type_scat_dispersion_imag
_atom_type_scat_source
C C 0.0033 0.0016 'International Tables Vol C Tables 4.2.6.8 and 6.1.1.4'
H H 0 0 'International Tables Vol C Tables 4.2.6.8 and 6.1.1.4'
N N 0.0061 0.0033 'International Tables Vol C Tables 4.2.6.8 and 6.1.1.4'
Cl Cl 0.1484 0.1585 'International Tables Vol C Tables 4.2.6.8 and 6.1.1.4'
Cu Cu 0.3201 1.2651 'International Tables Vol C Tables 4.2.6.8 and 6.1.1.4'

loop_
_geom_angle_atom_site_label_1
_geom_angle_atom_site_label_2
_geom_angle_atom_site_label_3
_geom_angle_site_symmetry_1
_geom_angle_site_symmetry_3
_geom_angle
_geom_angle_publ_flag
N1 C1 C2 . . 106.75(19) yes
N1 C1 H1A . . 114.8(13) ?
C2 C1 H1A . . 112.9(14) ?
N1 C1 H1B . . 110(2) ?
C2 C1 H1B . . 112(2) ?
H1A C1 H1B . . 101(2) ?
N2 C2 C1 . . 106.6(2) yes
N2 C2 H2A . . 120.5(17) ?
C1 C2 H2A . . 113.8(18) ?
N2 C2 H2B . . 112(2) ?
C1 C2 H2B . . 107(3) ?
H2A C2 H2B . . 97(3) ?
C1 N1 C1 . 4 117.1(3) ?
C1 N1 Cu1 . . 108.27(14) yes
C1 N1 Cu1 4 . 108.27(14) ?
C1 N1 H1C . . 109(2) ?
C1 N1 H1C 4 . 109(2) ?
Cu1 N1 H1C . . 103(5) ?
C2 N2 Cu1 . . 109.86(16) yes
C2 N2 H2C . . 107(2) ?
Cu1 N2 H2C . . 111(3) ?
C2 N2 H2D . . 113.7(16) ?
Cu1 N2 H2D . . 111(2) ?
H2C N2 H2D . . 104(3) ?
N1 Cu1 N2 . . 83.76(7) yes
N2 Cu1 N2 . 4 164.26(13) ?
N2 Cu1 N2 4 7_655 159.98(10) ?
N2 Cu1 N2 . 6_665 159.98(10) ?
N1 Cu1 Cl1 . . 163.84(8) ?
N2 Cu1 Cl1 . . 97.33(7) ?

loop_
_geom_bond_atom_site_label_1
_geom_bond_atom_site_label_2
_geom_bond_distance
_geom_bond_publ_flag
C1 N1 1.459(3) yes
C1 C2 1.523(4) yes
C1 H1A 0.926(17) ?
C1 H1B 0.95(2) ?
C2 N2 1.489(4) yes
C2 H2A 0.93(2) ?
C2 H2B 0.95(2) ?
N1 Cu1 2.014(3) yes
N1 H1C 0.83(2) ?
N2 Cu1 2.016(2) yes
N2 H2C 0.85(2) ?
N2 H2D 0.83(2) ?
Cl1 Cu1 2.2552(8) yes

loop_
_geom_hbond_atom_site_label_D
_geom_hbond_atom_site_label_H
_geom_hbond_atom_site_label_A
_geom_hbond_site_symmetry_A
_geom_hbond_distance_DH
_geom_hbond_distance_HA
_geom_hbond_distance_DA
_geom_hbond_angle_DHA
N1 H1C Cl2 1_455 0.83(2) 2.48(5) 3.188(3) 144(7)
N2 H2C Cl1 5_656 0.85(2) 2.69(3) 3.437(2) 147(4)
N2 H2D Cl2 5_656 0.83(2) 2.68(2) 3.429(2) 150.8(14)

loop_
_geom_torsion_atom_site_label_1
_geom_torsion_atom_site_label_2
_geom_torsion_atom_site_label_3
_geom_torsion_atom_site_label_4
_geom_torsion
_geom_torsion_publ_flag
Cu1 N2 C2 C1 35.6(3) y
N2 C2 C1 N1 -53.7(3) y
C2 C1 N1 Cu1 46.2(2) y
C1 N1 Cu1 N2 -21.3(2) y
N1 Cu1 N2 C2 -8.8(2) y
